data_7117628
loop_
_publ_author_name
'Duan, Yaya'
'Zhou, Bin'
'Lin, Jin-Hong'
'Xiao, Ji-Chang'

_publ_section_title
;
 Diastereoselective Johnson-Corey-Chaykovsky trifluoroethylidenation.
;
_journal_issue 66
_journal_name_full 'Chemical communications (Cambridge, England)'
_journal_page_first 13127
_journal_page_last 13130
_journal_paper_doi 10.1039/c5cc04991a
_journal_volume 51
_journal_year 2015
_chemical_formula_sum 'C17 H13 F3 N2 O2 S'
_chemical_formula_weight 366.35
_chemical_name_systematic
; 
 ? 
;
_space_group_crystal_system monoclinic
_space_group_IT_number 15
_space_group_name_Hall '-C 2yc'
_space_group_name_H-M_alt 'C 1 2/c 1'
_symmetry_space_group_name_Hall '-C 2yc'
_symmetry_space_group_name_H-M 'C 1 2/c 1'
_atom_sites_solution_hydrogens geom
_audit_creation_method SHELXL-2013
_audit_update_record
;
2015-02-09 deposited with the CCDC.
2015-07-06 downloaded from the CCDC.
;
_cell_angle_alpha 90
_cell_angle_beta 111.289(4)
_cell_angle_gamma 90
_cell_formula_units_Z 8
_cell_length_a 17.549(4)
_cell_length_b 11.355(2)
_cell_length_c 18.820(4)
_cell_measurement_reflns_used 3164
_cell_measurement_temperature 293(2)
_cell_measurement_theta_max 49.155
_cell_measurement_theta_min 4.502
_cell_volume 3494.3(13)
_computing_cell_refinement 'Bruker SMART'
_computing_data_collection 'Bruker SMART'
_computing_data_reduction 'Bruker SHELXTL'
_computing_molecular_graphics 'Bruker SHELXTL'
_computing_publication_material 'Bruker SHELXTL'
_computing_structure_refinement 'SHELXL-2013 (Sheldrick, 2013)'
_computing_structure_solution 'Bruker SHELXTL'
_diffrn_ambient_temperature 293(2)
_diffrn_measured_fraction_theta_full 1.000
_diffrn_measured_fraction_theta_max 1.000
_diffrn_measurement_device_type 'CCD area detector'
_diffrn_measurement_method 'phi and omega scans'
_diffrn_radiation_type MoK\a
_diffrn_radiation_wavelength 0.71073
_diffrn_reflns_av_R_equivalents 0.0353
_diffrn_reflns_av_unetI/netI 0.0372
_diffrn_reflns_laue_measured_fraction_full 1.000
_diffrn_reflns_laue_measured_fraction_max 1.000
_diffrn_reflns_limit_h_max 21
_diffrn_reflns_limit_h_min -21
_diffrn_reflns_limit_k_max 12
_diffrn_reflns_limit_k_min -14
_diffrn_reflns_limit_l_max 20
_diffrn_reflns_limit_l_min -23
_diffrn_reflns_number 10399
_diffrn_reflns_point_group_measured_fraction_full 1.000
_diffrn_reflns_point_group_measured_fraction_max 1.000
_diffrn_reflns_theta_full 25.242
_diffrn_reflns_theta_max 25.995
_diffrn_reflns_theta_min 2.184
_exptl_absorpt_coefficient_mu 0.228
_exptl_absorpt_correction_T_max 0.7457
_exptl_absorpt_correction_T_min 0.6295
_exptl_absorpt_correction_type multi-scan
_exptl_absorpt_process_details sadabs
_exptl_crystal_colour colorless
_exptl_crystal_density_diffrn 1.393
_exptl_crystal_description prismatic
_exptl_crystal_F_000 1504
_exptl_crystal_size_max 0.211
_exptl_crystal_size_mid 0.166
_exptl_crystal_size_min 0.123
_refine_diff_density_max 0.282
_refine_diff_density_min -0.289
_refine_diff_density_rms 0.056
_refine_ls_extinction_coef 0.0041(5)
_refine_ls_extinction_expression Fc^*^=kFc[1+0.001xFc^2^\l^3^/sin(2\q)]^-1/4^
_refine_ls_extinction_method SHELXL
_refine_ls_goodness_of_fit_ref 1.058
_refine_ls_hydrogen_treatment constr
_refine_ls_matrix_type full
_refine_ls_number_parameters 255
_refine_ls_number_reflns 3430
_refine_ls_number_restraints 36
_refine_ls_restrained_S_all 1.093
_refine_ls_R_factor_all 0.0579
_refine_ls_R_factor_gt 0.0465
_refine_ls_shift/su_max 0.001
_refine_ls_shift/su_mean 0.000
_refine_ls_structure_factor_coef Fsqd
_refine_ls_weighting_details 'w=1/[\s^2^(Fo^2^)+(0.0739P)^2^+1.3235P] where P=(Fo^2^+2Fc^2^)/3'
_refine_ls_weighting_scheme calc
_refine_ls_wR_factor_gt 0.1261
_refine_ls_wR_factor_ref 0.1363
_reflns_Friedel_coverage 0.000
_reflns_number_gt 2725
_reflns_number_total 3430
_reflns_threshold_expression 'I > 2\s(I)'
_cod_data_source_file c5cc04991a2.cif
_cod_data_source_block cd214568
_cod_original_cell_volume 3494.2(12)
_cod_database_code 7117628
_shelx_space_group_comment
; 
The symmetry employed for this shelxl refinement is uniquely defined 
by the following loop, which should always be used as a source of 
symmetry information in preference to the above space-group names. 
They are only intended as comments. 
;
_shelxl_version_number 2013-4

loop_
_space_group_symop_operation_xyz
'x, y, z'
'-x, y, -z+1/2'
'x+1/2, y+1/2, z'
'-x+1/2, y+1/2, -z+1/2'
'-x, -y, -z'
'x, -y, z-1/2'
'-x+1/2, -y+1/2, -z'
'x+1/2, -y+1/2, z-1/2'

loop_
_atom_site_label
_atom_site_type_symbol
_atom_site_fract_x
_atom_site_fract_y
_atom_site_fract_z
_atom_site_U_iso_or_equiv
_atom_site_adp_type
_atom_site_occupancy
_atom_site_site_symmetry_order
_atom_site_calc_flag
_atom_site_refinement_flags_posn
_atom_site_refinement_flags_adp
_atom_site_refinement_flags_occupancy
_atom_site_disorder_assembly
_atom_site_disorder_group
S1 S 0.18181(3) 1.04451(4) 1.04700(3) 0.0508(2) Uani 1 1 d . . . . .
F1 F 0.4268(5) 0.9287(9) 1.0399(5) 0.0928(16) Uani 0.6 1 d . U P A 1
F2 F 0.4695(6) 1.1016(8) 1.0808(5) 0.123(2) Uani 0.6 1 d . U P A 1
F3 F 0.4197(7) 0.9798(12) 1.1459(9) 0.111(3) Uani 0.5 1 d . U P A 1
F1' F 0.4094(8) 0.9067(16) 1.0538(8) 0.118(3) Uani 0.4 1 d . U P A 2
F2' F 0.4646(8) 1.0754(14) 1.0562(7) 0.119(2) Uani 0.4 1 d . U P A 2
F3' F 0.4391(8) 1.0120(13) 1.1508(9) 0.109(3) Uani 0.5 1 d . U P A 2
N1 N 0.25864(10) 0.99533(14) 1.02164(9) 0.0494(4) Uani 1 1 d . . . . .
N2 N 0.36257(17) 0.7426(2) 0.69227(13) 0.0941(8) Uani 1 1 d . . . . .
O1 O 0.18087(9) 1.16972(13) 1.04745(8) 0.0630(4) Uani 1 1 d . . . . .
O2 O 0.19098(10) 0.98327(15) 1.11544(8) 0.0680(4) Uani 1 1 d . . . . .
C1 C 0.27519(12) 1.05956(17) 0.96080(11) 0.0484(5) Uani 1 1 d . . . . .
H1 H 0.2388 1.1267 0.9399 0.058 Uiso 1 1 calc R U . . .
C2 C 0.32968(12) 1.07339(19) 1.04135(12) 0.0570(5) Uani 1 1 d . . . . .
H2 H 0.3235 1.1482 1.0647 0.068 Uiso 1 1 calc R U . . .
C3 C 0.41135(17) 1.0182(3) 1.07588(16) 0.0816(8) Uani 1 1 d . . . . .
C4 C 0.29378(12) 0.98813(18) 0.90294(11) 0.0487(5) Uani 1 1 d . . . . .
C5 C 0.32120(15) 1.0458(2) 0.85218(13) 0.0618(6) Uani 1 1 d . . . . .
H5 H 0.3272 1.1273 0.8548 0.074 Uiso 1 1 calc R U . . .
C6 C 0.33972(15) 0.9837(2) 0.79772(13) 0.0671(6) Uani 1 1 d . . . . .
H6 H 0.3583 1.0228 0.7637 0.080 Uiso 1 1 calc R U . . .
C7 C 0.33044(13) 0.8633(2) 0.79400(11) 0.0587(5) Uani 1 1 d . . . . .
C8 C 0.30202(15) 0.8048(2) 0.84367(12) 0.0631(6) Uani 1 1 d . . . . .
H8 H 0.2954 0.7235 0.8406 0.076 Uiso 1 1 calc R U . . .
C9 C 0.28363(14) 0.86780(19) 0.89765(12) 0.0586(5) Uani 1 1 d . . . . .
H9 H 0.2641 0.8287 0.9310 0.070 Uiso 1 1 calc R U . . .
C10 C 0.34912(16) 0.7962(2) 0.73729(13) 0.0708(6) Uani 1 1 d . . . . .
C11 C 0.09729(12) 0.99358(18) 0.97113(11) 0.0507(5) Uani 1 1 d . . . . .
C12 C 0.05833(15) 1.0677(2) 0.91123(13) 0.0644(6) Uani 1 1 d . . . . .
H12 H 0.0753 1.1454 0.9121 0.077 Uiso 1 1 calc R U . . .
C13 C -0.00607(15) 1.0255(2) 0.84997(14) 0.0735(7) Uani 1 1 d . . . . .
H13 H -0.0324 1.0757 0.8094 0.088 Uiso 1 1 calc R U . . .
C14 C -0.03255(14) 0.9115(2) 0.84701(13) 0.0668(6) Uani 1 1 d . . . . .
C15 C 0.00601(16) 0.8408(2) 0.90823(16) 0.0808(7) Uani 1 1 d . . . . .
H15 H -0.0121 0.7638 0.9079 0.097 Uiso 1 1 calc R U . . .
C16 C 0.07090(15) 0.8799(2) 0.97034(14) 0.0714(7) Uani 1 1 d . . . . .
H16 H 0.0965 0.8298 1.0112 0.086 Uiso 1 1 calc R U . . .
C17 C -0.10233(18) 0.8678(3) 0.77930(16) 0.0969(9) Uani 1 1 d . . . . .
H17A H -0.1292 0.9334 0.7481 0.145 Uiso 1 1 calc R U . . .
H17B H -0.1405 0.8266 0.7962 0.145 Uiso 1 1 calc R U . . .
H17C H -0.0821 0.8154 0.7502 0.145 Uiso 1 1 calc R U . . .

loop_
_atom_site_aniso_label
_atom_site_aniso_U_11
_atom_site_aniso_U_22
_atom_site_aniso_U_33
_atom_site_aniso_U_23
_atom_site_aniso_U_13
_atom_site_aniso_U_12
S1 0.0555(3) 0.0486(3) 0.0514(3) -0.0001(2) 0.0232(2) -0.0021(2)
F1 0.074(3) 0.112(4) 0.085(3) -0.016(2) 0.0200(18) 0.039(2)
F2 0.058(2) 0.148(4) 0.148(5) -0.038(3) 0.017(3) -0.015(2)
F3 0.086(6) 0.158(7) 0.068(4) 0.006(4) 0.002(4) 0.042(4)
F1' 0.088(6) 0.136(6) 0.101(6) -0.025(5) -0.002(4) 0.060(5)
F2' 0.057(4) 0.177(7) 0.129(6) -0.040(4) 0.039(4) -0.010(4)
F3' 0.074(4) 0.161(6) 0.066(3) -0.020(4) -0.007(3) 0.017(3)
N1 0.0546(10) 0.0449(9) 0.0477(9) 0.0013(7) 0.0173(7) 0.0025(7)
N2 0.132(2) 0.0921(17) 0.0650(14) -0.0050(12) 0.0436(14) 0.0287(15)
O1 0.0649(9) 0.0502(9) 0.0808(10) -0.0101(7) 0.0344(8) -0.0019(6)
O2 0.0747(10) 0.0804(11) 0.0512(9) 0.0064(7) 0.0254(7) -0.0057(8)
C1 0.0490(11) 0.0451(11) 0.0515(11) 0.0022(8) 0.0189(8) 0.0019(8)
C2 0.0504(11) 0.0613(13) 0.0579(12) -0.0110(10) 0.0179(9) 0.0002(9)
C3 0.0615(16) 0.106(2) 0.0687(17) -0.0194(15) 0.0127(12) 0.0121(15)
C4 0.0488(11) 0.0499(11) 0.0453(10) 0.0001(8) 0.0145(8) 0.0045(8)
C5 0.0726(14) 0.0518(12) 0.0674(14) -0.0014(10) 0.0331(12) -0.0032(10)
C6 0.0780(16) 0.0709(16) 0.0621(14) 0.0037(11) 0.0372(12) 0.0023(12)
C7 0.0609(12) 0.0669(14) 0.0434(10) -0.0021(9) 0.0129(9) 0.0139(10)
C8 0.0832(15) 0.0507(12) 0.0505(12) -0.0001(9) 0.0183(11) 0.0094(10)
C9 0.0771(14) 0.0507(12) 0.0485(11) 0.0028(9) 0.0232(10) 0.0015(10)
C10 0.0862(17) 0.0721(16) 0.0521(13) 0.0027(11) 0.0228(12) 0.0194(12)
C11 0.0525(11) 0.0501(11) 0.0521(11) 0.0052(9) 0.0219(9) -0.0013(8)
C12 0.0668(14) 0.0574(13) 0.0663(14) 0.0142(10) 0.0212(11) -0.0013(10)
C13 0.0671(15) 0.0885(19) 0.0602(14) 0.0204(12) 0.0176(11) 0.0068(13)
C14 0.0533(13) 0.0831(17) 0.0626(14) -0.0042(12) 0.0193(10) -0.0029(11)
C15 0.0717(16) 0.0586(15) 0.0953(19) 0.0008(14) 0.0103(14) -0.0129(12)
C16 0.0668(14) 0.0563(14) 0.0751(15) 0.0162(11) 0.0066(12) -0.0053(10)
C17 0.0719(18) 0.130(3) 0.0760(18) -0.0168(17) 0.0117(14) -0.0127(16)

loop_
_atom_type_symbol
_atom_type_description
_atom_type_scat_dispersion_real
_atom_type_scat_dispersion_imag
_atom_type_scat_source
C C 0.0033 0.0016 'International Tables Vol C Tables 4.2.6.8 and 6.1.1.4'
H H 0.0000 0.0000 'International Tables Vol C Tables 4.2.6.8 and 6.1.1.4'
N N 0.0061 0.0033 'International Tables Vol C Tables 4.2.6.8 and 6.1.1.4'
O O 0.0106 0.0060 'International Tables Vol C Tables 4.2.6.8 and 6.1.1.4'
F F 0.0171 0.0103 'International Tables Vol C Tables 4.2.6.8 and 6.1.1.4'
S S 0.1246 0.1234 'International Tables Vol C Tables 4.2.6.8 and 6.1.1.4'

loop_
_geom_angle_atom_site_label_1
_geom_angle_atom_site_label_2
_geom_angle_atom_site_label_3
_geom_angle
O2 S1 O1 118.80(10)
O2 S1 N1 104.85(9)
O1 S1 N1 110.25(8)
O2 S1 C11 111.30(10)
O1 S1 C11 109.18(10)
N1 S1 C11 100.89(9)
C2 N1 C1 60.45(13)
C2 N1 S1 115.10(13)
C1 N1 S1 117.46(12)
N1 C1 C2 59.47(13)
N1 C1 C4 117.20(16)
C2 C1 C4 125.25(17)
N1 C1 H1 114.5
C2 C1 H1 114.5
C4 C1 H1 114.5
N1 C2 C1 60.08(12)
N1 C2 C3 117.0(2)
C1 C2 C3 124.60(19)
N1 C2 H2 114.6
C1 C2 H2 114.6
C3 C2 H2 114.6
F2' C3 F3' 107.9(8)
F2' C3 F1' 109.1(8)
F3' C3 F1' 104.0(9)
F1 C3 F3 106.7(7)
F1 C3 F2 106.4(5)
F3 C3 F2 110.1(6)
F2' C3 C2 110.3(7)
F1 C3 C2 116.9(5)
F3' C3 C2 114.5(7)
F1' C3 C2 110.8(6)
F3 C3 C2 108.1(6)
F2 C3 C2 108.4(5)
C9 C4 C5 119.30(18)
C9 C4 C1 122.52(17)
C5 C4 C1 118.17(18)
C6 C5 C4 120.5(2)
C6 C5 H5 119.8
C4 C5 H5 119.8
C7 C6 C5 119.4(2)
C7 C6 H6 120.3
C5 C6 H6 120.3
C6 C7 C8 120.58(19)
C6 C7 C10 120.5(2)
C8 C7 C10 118.9(2)
C9 C8 C7 119.4(2)
C9 C8 H8 120.3
C7 C8 H8 120.3
C8 C9 C4 120.7(2)
C8 C9 H9 119.6
C4 C9 H9 119.6
N2 C10 C7 178.9(3)
C16 C11 C12 120.2(2)
C16 C11 S1 120.37(16)
C12 C11 S1 119.43(17)
C11 C12 C13 119.2(2)
C11 C12 H12 120.4
C13 C12 H12 120.4
C14 C13 C12 121.8(2)
C14 C13 H13 119.1
C12 C13 H13 119.1
C15 C14 C13 117.7(2)
C15 C14 C17 121.7(3)
C13 C14 C17 120.6(2)
C14 C15 C16 122.1(2)
C14 C15 H15 119.0
C16 C15 H15 119.0
C11 C16 C15 119.0(2)
C11 C16 H16 120.5
C15 C16 H16 120.5
C14 C17 H17A 109.5
C14 C17 H17B 109.5
H17A C17 H17B 109.5
C14 C17 H17C 109.5
H17A C17 H17C 109.5
H17B C17 H17C 109.5

loop_
_geom_bond_atom_site_label_1
_geom_bond_atom_site_label_2
_geom_bond_distance
S1 O2 1.4206(16)
S1 O1 1.4220(16)
S1 N1 1.6807(16)
S1 C11 1.742(2)
F1 C3 1.303(11)
F2 C3 1.371(10)
F3 C3 1.344(17)
F1' C3 1.329(18)
F2' C3 1.297(16)
F3' C3 1.316(16)
N1 C2 1.463(3)
N1 C1 1.473(2)
N2 C10 1.135(3)
C1 C2 1.478(3)
C1 C4 1.486(3)
C1 H1 0.9800
C2 C3 1.481(3)
C2 H2 0.9800
C4 C9 1.377(3)
C4 C5 1.381(3)
C5 C6 1.377(3)
C5 H5 0.9300
C6 C7 1.376(3)
C6 H6 0.9300
C7 C8 1.379(3)
C7 C10 1.442(3)
C8 C9 1.373(3)
C8 H8 0.9300
C9 H9 0.9300
C11 C16 1.370(3)
C11 C12 1.374(3)
C12 C13 1.375(3)
C12 H12 0.9300
C13 C14 1.370(4)
C13 H13 0.9300
C14 C15 1.365(4)
C14 C17 1.495(3)
C15 C16 1.376(3)
C15 H15 0.9300
C16 H16 0.9300
C17 H17A 0.9600
C17 H17B 0.9600
C17 H17C 0.9600

loop_
_geom_torsion_atom_site_label_1
_geom_torsion_atom_site_label_2
_geom_torsion_atom_site_label_3
_geom_torsion_atom_site_label_4
_geom_torsion
O2 S1 N1 C2 -100.01(15)
O1 S1 N1 C2 28.97(16)
C11 S1 N1 C2 144.29(14)
O2 S1 N1 C1 -168.27(14)
O1 S1 N1 C1 -39.29(16)
C11 S1 N1 C1 76.02(15)
S1 N1 C1 C2 104.76(16)
C2 N1 C1 C4 116.8(2)
S1 N1 C1 C4 -138.48(15)
S1 N1 C2 C1 -108.66(15)
C1 N1 C2 C3 -116.2(2)
S1 N1 C2 C3 135.12(18)
C4 C1 C2 N1 -103.5(2)
N1 C1 C2 C3 103.9(3)
C4 C1 C2 C3 0.4(4)
N1 C2 C3 F2' 148.1(5)
C1 C2 C3 F2' 77.2(5)
N1 C2 C3 F1 51.8(5)
C1 C2 C3 F1 -19.0(6)
N1 C2 C3 F3' -90.0(7)
C1 C2 C3 F3' -160.9(7)
N1 C2 C3 F1' 27.2(7)
C1 C2 C3 F1' -43.7(7)
N1 C2 C3 F3 -68.6(6)
C1 C2 C3 F3 -139.4(6)
N1 C2 C3 F2 172.1(4)
C1 C2 C3 F2 101.2(4)
N1 C1 C4 C9 10.3(3)
C2 C1 C4 C9 80.6(3)
N1 C1 C4 C5 -170.63(19)
C2 C1 C4 C5 -100.3(2)
C9 C4 C5 C6 -1.2(3)
C1 C4 C5 C6 179.6(2)
C4 C5 C6 C7 0.2(4)
C5 C6 C7 C8 0.7(3)
C5 C6 C7 C10 179.8(2)
C6 C7 C8 C9 -0.6(3)
C10 C7 C8 C9 -179.7(2)
C7 C8 C9 C4 -0.4(3)
C5 C4 C9 C8 1.3(3)
C1 C4 C9 C8 -179.6(2)
O2 S1 C11 C16 -28.2(2)
O1 S1 C11 C16 -161.26(18)
N1 S1 C11 C16 82.6(2)
O2 S1 C11 C12 153.21(18)
O1 S1 C11 C12 20.1(2)
N1 S1 C11 C12 -95.99(19)
C16 C11 C12 C13 -1.5(4)
S1 C11 C12 C13 177.15(18)
C11 C12 C13 C14 0.0(4)
C12 C13 C14 C15 1.6(4)
C12 C13 C14 C17 -179.5(3)
C13 C14 C15 C16 -1.9(4)
C17 C14 C15 C16 179.2(3)
C12 C11 C16 C15 1.2(4)
S1 C11 C16 C15 -177.4(2)
C14 C15 C16 C11 0.5(4)
